data_4033256
loop_
_publ_author_name
'Bao, Ming'
'Lu, Wei'
'Cai, Yanping'
'Qiu, Lihua'
'Xu, Xinfang'

_publ_section_title
;
 Gold(I)-Catalyzed Cyclization/Carbonylation Cascade Reaction of
 1,6-Diynes: An Access to \b,\g-Unsaturated Ketones.
;
_journal_issue 24
_journal_name_full 'The Journal of organic chemistry'
_journal_page_first 13386
_journal_page_last 13395
_journal_paper_doi 10.1021/acs.joc.7b02461
_journal_volume 82
_journal_year 2017
_chemical_formula_moiety 'C27 H25 Br N2 O4 S'
_chemical_formula_sum 'C27 H25 Br N2 O4 S'
_chemical_formula_weight 553.46
_space_group_crystal_system monoclinic
_space_group_IT_number 14
_space_group_name_Hall '-P 2ybc'
_space_group_name_H-M_alt 'P 1 21/c 1'
_symmetry_space_group_name_Hall '-P 2ybc'
_symmetry_space_group_name_H-M 'P 1 21/c 1'
_atom_sites_solution_hydrogens geom
_atom_sites_solution_primary direct
_audit_creation_date 2017-05-16
_audit_creation_method
;
Olex2 1.2-alpha
(compiled 2017.03.28 svn.r3405 for OlexSys, GUI svn.r5335)
;
_cell_angle_alpha 90
_cell_angle_beta 93.375(2)
_cell_angle_gamma 90
_cell_formula_units_Z 4
_cell_length_a 6.8905(4)
_cell_length_b 22.4857(12)
_cell_length_c 16.6825(8)
_cell_measurement_reflns_used 9991
_cell_measurement_temperature 296
_cell_measurement_theta_max 25.05
_cell_measurement_theta_min 2.61
_cell_volume 2580.3(2)
_computing_cell_refinement 'SAINT v8.37A (Bruker, 2015)'
_computing_data_reduction 'SAINT v8.37A (Bruker, 2015)'
_computing_molecular_graphics 'Olex2 (Dolomanov et al., 2009)'
_computing_publication_material 'Olex2 (Dolomanov et al., 2009)'
_computing_structure_refinement 'ShelXL (Sheldrick, 2015)'
_computing_structure_solution 'ShelXS (Sheldrick, 2008)'
_diffrn_ambient_temperature 296.15
_diffrn_measured_fraction_theta_full 0.998
_diffrn_measured_fraction_theta_max 0.997
_diffrn_measurement_device_type 'Bruker APEX-II CCD'
_diffrn_measurement_method '\f and \w scans'
_diffrn_radiation_type MoK\a
_diffrn_radiation_wavelength 0.71073
_diffrn_reflns_av_R_equivalents 0.0772
_diffrn_reflns_av_unetI/netI 0.0476
_diffrn_reflns_Laue_measured_fraction_full 0.998
_diffrn_reflns_Laue_measured_fraction_max 0.997
_diffrn_reflns_limit_h_max 8
_diffrn_reflns_limit_h_min -8
_diffrn_reflns_limit_k_max 29
_diffrn_reflns_limit_k_min -29
_diffrn_reflns_limit_l_max 21
_diffrn_reflns_limit_l_min -21
_diffrn_reflns_number 50317
_diffrn_reflns_point_group_measured_fraction_full 0.998
_diffrn_reflns_point_group_measured_fraction_max 0.997
_diffrn_reflns_theta_full 25.242
_diffrn_reflns_theta_max 27.570
_diffrn_reflns_theta_min 2.446
_diffrn_standards_number 0
_exptl_absorpt_coefficient_mu 1.709
_exptl_absorpt_correction_T_max 0.7456
_exptl_absorpt_correction_T_min 0.5172
_exptl_absorpt_correction_type multi-scan
_exptl_absorpt_process_details
'SADABS-2014/5 (Bruker,2014/5) was used for absorption correction. wR2(int) was 0.1461 before and 0.0693 after correction. The Ratio of minimum to maximum transmission is 0.6937. The \l/2 correction factor is Not present.'
_exptl_crystal_colour 'clear light colourless'
_exptl_crystal_colour_lustre clear
_exptl_crystal_colour_modifier light
_exptl_crystal_colour_primary colourless
_exptl_crystal_density_diffrn 1.425
_exptl_crystal_description block
_exptl_crystal_F_000 1136
_exptl_crystal_size_max 0.4
_exptl_crystal_size_mid 0.14
_exptl_crystal_size_min 0.12
_refine_diff_density_max 0.714
_refine_diff_density_min -0.548
_refine_diff_density_rms 0.063
_refine_ls_extinction_method none
_refine_ls_goodness_of_fit_ref 1.206
_refine_ls_hydrogen_treatment constr
_refine_ls_matrix_type full
_refine_ls_number_parameters 318
_refine_ls_number_reflns 5936
_refine_ls_number_restraints 0
_refine_ls_restrained_S_all 1.206
_refine_ls_R_factor_all 0.1067
_refine_ls_R_factor_gt 0.0761
_refine_ls_shift/su_max 0.001
_refine_ls_shift/su_mean 0.000
_refine_ls_structure_factor_coef Fsqd
_refine_ls_weighting_details 'w=1/[\s^2^(Fo^2^)+(0.0373P)^2^+3.3678P] where P=(Fo^2^+2Fc^2^)/3'
_refine_ls_weighting_scheme calc
_refine_ls_wR_factor_gt 0.1309
_refine_ls_wR_factor_ref 0.1411
_reflns_Friedel_coverage 0.000
_reflns_number_gt 4489
_reflns_number_total 5936
_reflns_threshold_expression 'I > 2\s(I)'
_cod_data_source_file jo7b02461_si_002.cif
_cod_data_source_block b170515a_0m_a
_cod_depositor_comments 'Adding full bibliography for 4033256--4033257.cif.'
_cod_database_code 4033256
_shelx_shelxl_version_number 2014/7
_shelx_space_group_comment
;
The symmetry employed for this shelxl refinement is uniquely defined
by the following loop, which should always be used as a source of
symmetry information in preference to the above space-group names.
They are only intended as comments.
;
_shelx_estimated_absorpt_t_max 0.821
_shelx_estimated_absorpt_t_min 0.548
_olex2_refinement_description
;
1. Fixed Uiso
 At 1.2 times of:
  All C(H) groups, All C(H,H) groups, All N(H) groups
 At 1.5 times of:
  All C(H,H,H) groups
2.a Ternary CH refined with riding coordinates:
 C11(H11)
2.b Secondary CH2 refined with riding coordinates:
 C9(H9A,H9B), C10(H10A,H10B)
2.c Aromatic/amide H refined with riding coordinates:
 N2(H2A), C1(H1), C2(H2), C4(H4), C5(H5), C8(H8), C14(H14), C15(H15), C16(H16),
  C17(H17), C22(H22), C23(H23), C25(H25), C26(H26)
2.d Idealised Me refined as rotating group:
 C20(H20A,H20B,H20C), C27(H27A,H27B,H27C)
;
_olex2_submission_special_instructions 'No special instructions were received'

loop_
_space_group_symop_operation_xyz
'x, y, z'
'-x, y+1/2, -z+1/2'
'-x, -y, -z'
'x, -y-1/2, z-1/2'

loop_
_atom_site_label
_atom_site_type_symbol
_atom_site_fract_x
_atom_site_fract_y
_atom_site_fract_z
_atom_site_U_iso_or_equiv
_atom_site_adp_type
_atom_site_occupancy
_atom_site_site_symmetry_order
_atom_site_calc_flag
_atom_site_refinement_flags_posn
Br1 Br 0.30192(7) 0.61431(2) 0.05597(3) 0.06128(17) Uani 1 1 d .
S1 S 1.26951(13) 0.47147(4) -0.37748(6) 0.0411(2) Uani 1 1 d .
O1 O 1.4601(4) 0.47431(13) -0.33999(19) 0.0598(8) Uani 1 1 d .
O2 O 1.2232(4) 0.50354(13) -0.45015(17) 0.0548(7) Uani 1 1 d .
O3 O 1.0380(4) 0.62793(11) -0.26084(18) 0.0554(8) Uani 1 1 d .
O4 O 0.9443(6) 0.83390(13) -0.3447(2) 0.0763(10) Uani 1 1 d .
N1 N 1.1232(4) 0.49563(12) -0.31081(17) 0.0352(6) Uani 1 1 d .
N2 N 0.9595(5) 0.73584(13) -0.3126(2) 0.0475(8) Uani 1 1 d .
H2A H 1.0305 0.7107 -0.2853 0.057 Uiso 1 1 calc R
C1 C 0.5407(6) 0.56979(19) -0.1569(2) 0.0479(10) Uani 1 1 d .
H1 H 0.4978 0.5687 -0.2108 0.058 Uiso 1 1 calc R
C2 C 0.4141(6) 0.5887(2) -0.1008(3) 0.0531(10) Uani 1 1 d .
H2 H 0.2875 0.5997 -0.1167 0.064 Uiso 1 1 calc R
C3 C 0.4772(6) 0.59090(16) -0.0217(2) 0.0422(9) Uani 1 1 d .
C4 C 0.6654(6) 0.57679(17) 0.0018(2) 0.0492(10) Uani 1 1 d .
H4 H 0.7086 0.5798 0.0555 0.059 Uiso 1 1 calc R
C5 C 0.7902(6) 0.55804(17) -0.0547(2) 0.0461(9) Uani 1 1 d .
H5 H 0.9182 0.5489 -0.0384 0.055 Uiso 1 1 calc R
C6 C 0.7300(5) 0.55236(14) -0.1353(2) 0.0358(8) Uani 1 1 d .
C7 C 0.8623(5) 0.52913(14) -0.1947(2) 0.0329(7) Uani 1 1 d .
C8 C 1.0081(5) 0.49271(16) -0.1751(2) 0.0403(8) Uani 1 1 d .
H8 H 1.0244 0.4815 -0.1214 0.048 Uiso 1 1 calc R
C9 C 1.1484(6) 0.46797(17) -0.2307(2) 0.0435(9) Uani 1 1 d .
H9A H 1.2799 0.4749 -0.2088 0.052 Uiso 1 1 calc R
H9B H 1.1292 0.4254 -0.2356 0.052 Uiso 1 1 calc R
C10 C 0.9191(5) 0.50376(15) -0.3382(2) 0.0363(8) Uani 1 1 d .
H10A H 0.8524 0.4658 -0.3388 0.044 Uiso 1 1 calc R
H10B H 0.9107 0.5197 -0.3923 0.044 Uiso 1 1 calc R
C11 C 0.8230(5) 0.54657(13) -0.2813(2) 0.0301(7) Uani 1 1 d .
H11 H 0.6822 0.5447 -0.2934 0.036 Uiso 1 1 calc R
C12 C 0.8880(5) 0.61045(14) -0.2951(2) 0.0337(7) Uani 1 1 d .
C13 C 0.7639(5) 0.64976(14) -0.3483(2) 0.0344(8) Uani 1 1 d .
C14 C 0.6070(6) 0.62557(17) -0.3942(3) 0.0514(10) Uani 1 1 d .
H14 H 0.5850 0.5848 -0.3921 0.062 Uiso 1 1 calc R
C15 C 0.4854(7) 0.6600(2) -0.4418(3) 0.0750(15) Uani 1 1 d .
H15 H 0.3851 0.6427 -0.4735 0.090 Uiso 1 1 calc R
C16 C 0.5125(8) 0.7206(2) -0.4426(4) 0.0823(17) Uani 1 1 d .
H16 H 0.4256 0.7443 -0.4729 0.099 Uiso 1 1 calc R
C17 C 0.6649(7) 0.74654(18) -0.3994(3) 0.0611(12) Uani 1 1 d .
H17 H 0.6809 0.7876 -0.4009 0.073 Uiso 1 1 calc R
C18 C 0.7958(5) 0.71177(15) -0.3534(2) 0.0393(8) Uani 1 1 d .
C19 C 1.0248(7) 0.79332(18) -0.3094(3) 0.0540(11) Uani 1 1 d .
C20 C 1.2062(8) 0.8016(2) -0.2576(3) 0.0776(16) Uani 1 1 d .
H20A H 1.3117 0.7814 -0.2812 0.116 Uiso 1 1 calc GR
H20B H 1.1886 0.7853 -0.2053 0.116 Uiso 1 1 calc GR
H20C H 1.2354 0.8432 -0.2529 0.116 Uiso 1 1 calc GR
C21 C 1.2146(5) 0.39548(15) -0.3929(2) 0.0384(8) Uani 1 1 d .
C22 C 1.3165(6) 0.35298(19) -0.3474(3) 0.0544(11) Uani 1 1 d .
H22 H 1.4160 0.3642 -0.3104 0.065 Uiso 1 1 calc R
C23 C 1.2682(7) 0.29366(19) -0.3577(3) 0.0627(12) Uani 1 1 d .
H23 H 1.3362 0.2650 -0.3272 0.075 Uiso 1 1 calc R
C24 C 1.1224(7) 0.27628(18) -0.4117(3) 0.0577(11) Uani 1 1 d .
C25 C 1.0237(6) 0.31917(19) -0.4565(3) 0.0545(11) Uani 1 1 d .
H25 H 0.9251 0.3077 -0.4938 0.065 Uiso 1 1 calc R
C26 C 1.0671(6) 0.37878(16) -0.4474(2) 0.0442(9) Uani 1 1 d .
H26 H 0.9977 0.4072 -0.4778 0.053 Uiso 1 1 calc R
C27 C 1.0720(11) 0.2110(2) -0.4227(4) 0.098(2) Uani 1 1 d .
H27A H 1.1796 0.1871 -0.4026 0.147 Uiso 1 1 calc GR
H27B H 1.0450 0.2028 -0.4787 0.147 Uiso 1 1 calc GR
H27C H 0.9595 0.2019 -0.3937 0.147 Uiso 1 1 calc GR

loop_
_atom_site_aniso_label
_atom_site_aniso_U_11
_atom_site_aniso_U_22
_atom_site_aniso_U_33
_atom_site_aniso_U_23
_atom_site_aniso_U_13
_atom_site_aniso_U_12
Br1 0.0703(3) 0.0517(3) 0.0639(3) -0.0124(2) 0.0217(2) -0.0007(2)
S1 0.0321(5) 0.0386(5) 0.0527(6) -0.0066(4) 0.0029(4) -0.0096(4)
O1 0.0338(15) 0.0659(19) 0.080(2) -0.0164(16) 0.0036(14) -0.0134(13)
O2 0.0634(19) 0.0502(16) 0.0520(17) 0.0062(13) 0.0144(14) -0.0095(14)
O3 0.0533(17) 0.0326(14) 0.076(2) 0.0126(13) -0.0312(15) -0.0139(12)
O4 0.107(3) 0.0302(15) 0.091(2) 0.0092(16) 0.002(2) -0.0114(17)
N1 0.0353(16) 0.0295(14) 0.0402(16) -0.0020(12) -0.0016(13) -0.0018(12)
N2 0.059(2) 0.0282(15) 0.055(2) 0.0051(14) -0.0030(16) -0.0076(15)
C1 0.044(2) 0.060(2) 0.039(2) -0.0090(19) -0.0060(17) 0.0037(19)
C2 0.039(2) 0.065(3) 0.056(3) -0.009(2) -0.0014(19) 0.0062(19)
C3 0.053(2) 0.0296(18) 0.045(2) -0.0031(16) 0.0106(18) -0.0015(16)
C4 0.065(3) 0.045(2) 0.037(2) 0.0016(17) -0.0055(19) 0.009(2)
C5 0.045(2) 0.045(2) 0.047(2) 0.0023(18) -0.0070(18) 0.0123(18)
C6 0.043(2) 0.0259(16) 0.038(2) 0.0014(14) 0.0006(16) -0.0016(14)
C7 0.0359(19) 0.0253(16) 0.0369(18) 0.0036(14) -0.0035(15) -0.0056(14)
C8 0.046(2) 0.0386(19) 0.0355(19) 0.0072(15) -0.0031(16) 0.0033(16)
C9 0.042(2) 0.039(2) 0.050(2) 0.0036(17) -0.0021(17) 0.0060(16)
C10 0.0349(19) 0.0294(17) 0.044(2) -0.0019(15) -0.0043(15) -0.0055(14)
C11 0.0279(17) 0.0228(15) 0.0385(18) 0.0025(13) -0.0075(14) -0.0020(13)
C12 0.0354(19) 0.0270(16) 0.0378(18) -0.0002(14) -0.0050(15) -0.0034(14)
C13 0.0379(19) 0.0258(17) 0.0389(19) 0.0019(14) -0.0024(15) 0.0029(14)
C14 0.052(2) 0.035(2) 0.065(3) 0.0052(18) -0.018(2) -0.0011(17)
C15 0.063(3) 0.058(3) 0.100(4) 0.010(3) -0.039(3) 0.002(2)
C16 0.069(3) 0.060(3) 0.113(5) 0.024(3) -0.039(3) 0.016(3)
C17 0.067(3) 0.032(2) 0.083(3) 0.011(2) -0.006(3) 0.011(2)
C18 0.045(2) 0.0304(18) 0.043(2) 0.0021(15) 0.0043(17) 0.0019(15)
C19 0.075(3) 0.034(2) 0.055(3) -0.0001(19) 0.016(2) -0.015(2)
C20 0.094(4) 0.062(3) 0.075(3) 0.001(3) -0.002(3) -0.041(3)
C21 0.0350(19) 0.0324(18) 0.048(2) -0.0102(16) 0.0021(16) 0.0003(14)
C22 0.048(2) 0.052(2) 0.061(3) -0.011(2) -0.016(2) 0.0107(19)
C23 0.080(3) 0.045(2) 0.062(3) 0.000(2) -0.002(3) 0.021(2)
C24 0.074(3) 0.037(2) 0.062(3) -0.010(2) 0.005(2) 0.001(2)
C25 0.051(3) 0.052(2) 0.059(3) -0.016(2) -0.011(2) -0.0057(19)
C26 0.041(2) 0.039(2) 0.051(2) -0.0036(17) -0.0066(17) 0.0038(16)
C27 0.145(6) 0.041(3) 0.108(5) -0.016(3) 0.011(4) -0.011(3)

loop_
_atom_type_symbol
_atom_type_description
_atom_type_scat_dispersion_real
_atom_type_scat_dispersion_imag
_atom_type_scat_source
C C 0.0033 0.0016 'International Tables Vol C Tables 4.2.6.8 and 6.1.1.4'
H H 0.0000 0.0000 'International Tables Vol C Tables 4.2.6.8 and 6.1.1.4'
Br Br -0.2901 2.4595 'International Tables Vol C Tables 4.2.6.8 and 6.1.1.4'
N N 0.0061 0.0033 'International Tables Vol C Tables 4.2.6.8 and 6.1.1.4'
O O 0.0106 0.0060 'International Tables Vol C Tables 4.2.6.8 and 6.1.1.4'
S S 0.1246 0.1234 'International Tables Vol C Tables 4.2.6.8 and 6.1.1.4'

loop_
_geom_angle_atom_site_label_1
_geom_angle_atom_site_label_2
_geom_angle_atom_site_label_3
_geom_angle
O1 S1 O2 120.28(18)
O1 S1 N1 106.02(17)
O1 S1 C21 106.98(18)
O2 S1 N1 107.03(17)
O2 S1 C21 109.21(18)
N1 S1 C21 106.55(16)
C9 N1 S1 115.5(2)
C10 N1 S1 116.6(2)
C10 N1 C9 113.2(3)
C19 N2 C18 129.9(4)
C2 C1 C6 122.0(4)
C3 C2 C1 119.1(4)
C2 C3 Br1 119.4(3)
C2 C3 C4 120.7(4)
C4 C3 Br1 119.9(3)
C3 C4 C5 119.5(4)
C4 C5 C6 121.8(4)
C1 C6 C5 116.7(3)
C1 C6 C7 122.0(3)
C5 C6 C7 121.3(3)
C6 C7 C11 117.9(3)
C8 C7 C6 122.7(3)
C8 C7 C11 119.4(3)
C7 C8 C9 126.1(3)
N1 C9 C8 111.2(3)
N1 C10 C11 109.2(3)
C7 C11 C10 111.8(3)
C7 C11 C12 110.6(3)
C12 C11 C10 110.9(3)
O3 C12 C11 118.8(3)
O3 C12 C13 122.1(3)
C13 C12 C11 119.1(3)
C14 C13 C12 119.6(3)
C14 C13 C18 117.9(3)
C18 C13 C12 122.4(3)
C15 C14 C13 121.9(4)
C14 C15 C16 119.3(4)
C17 C16 C15 121.2(4)
C16 C17 C18 120.2(4)
N2 C18 C13 118.5(3)
C17 C18 N2 122.1(3)
C17 C18 C13 119.3(4)
O4 C19 N2 123.7(4)
O4 C19 C20 122.5(4)
N2 C19 C20 113.8(4)
C22 C21 S1 119.3(3)
C26 C21 S1 120.3(3)
C26 C21 C22 120.3(3)
C23 C22 C21 119.1(4)
C24 C23 C22 121.3(4)
C23 C24 C25 118.6(4)
C23 C24 C27 120.7(5)
C25 C24 C27 120.7(5)
C24 C25 C26 121.7(4)
C21 C26 C25 119.0(4)

loop_
_geom_bond_atom_site_label_1
_geom_bond_atom_site_label_2
_geom_bond_distance
Br1 C3 1.898(4)
S1 O1 1.422(3)
S1 O2 1.430(3)
S1 N1 1.637(3)
S1 C21 1.766(3)
O3 C12 1.217(4)
O4 C19 1.204(5)
N1 C9 1.475(5)
N1 C10 1.464(4)
N2 C18 1.392(5)
N2 C19 1.369(5)
C1 C2 1.384(6)
C1 C6 1.389(5)
C2 C3 1.365(6)
C3 C4 1.370(6)
C4 C5 1.379(6)
C5 C6 1.389(5)
C6 C7 1.482(5)
C7 C8 1.323(5)
C7 C11 1.506(5)
C8 C9 1.487(5)
C10 C11 1.529(5)
C11 C12 1.526(4)
C12 C13 1.487(5)
C13 C14 1.397(5)
C13 C18 1.415(5)
C14 C15 1.362(6)
C15 C16 1.375(7)
C16 C17 1.369(7)
C17 C18 1.390(5)
C19 C20 1.489(7)
C21 C22 1.386(5)
C21 C26 1.375(5)
C22 C23 1.383(6)
C23 C24 1.367(6)
C24 C25 1.375(6)
C24 C27 1.516(6)
C25 C26 1.380(5)
